data_7160012
loop_
_publ_author_name
'Schultz, Daniel C.'
'Ch&#xe1;vez-Riveros, Alejandra'
'Goertzen, 2nd, Michael G'
'Brummel, Beau R.'
'Paes, Raphaella A.'
'Santos, Natalia M.'
'Tenneti, Srinivasarao'
'Abboud, Khalil A.'
'Rocca, James R.'
'Seabra, Gustavo'
'Li, Chenglong'
'Chakrabarti, Debopam'
'Huigens, 3rd, Robert W'

_publ_section_title
;
 Chloroformate-mediated ring cleavage of indole alkaloids leads to
 re-engineered antiplasmodial agents.
;
_journal_issue 42
_journal_name_full 'Organic &amp; biomolecular chemistry'
_journal_page_first 8423
_journal_page_last 8436
_journal_paper_doi 10.1039/d4ob00853g
_journal_volume 22
_journal_year 2024
_chemical_absolute_configuration ad
_chemical_formula_sum 'C30 H35 I N2 O6'
_chemical_formula_weight 646.50
_space_group_crystal_system monoclinic
_space_group_IT_number 4
_space_group_name_Hall 'P 2yb'
_space_group_name_H-M_alt 'P 1 21 1'
_atom_sites_solution_hydrogens mixed
_atom_sites_solution_primary direct
_atom_sites_solution_secondary difmap
_audit_creation_method SHELXL-2018/3
_audit_update_record
;
2024-03-08 deposited with the CCDC.	2024-06-12 downloaded from the CCDC.
;
_cell_angle_alpha 90
_cell_angle_beta 111.9770(10)
_cell_angle_gamma 90
_cell_formula_units_Z 2
_cell_length_a 12.0831(6)
_cell_length_b 9.8234(5)
_cell_length_c 13.0300(6)
_cell_measurement_reflns_used 9687
_cell_measurement_temperature 173(2)
_cell_measurement_theta_max 32.93
_cell_measurement_theta_min 2.67
_cell_volume 1434.24(12)
_computing_cell_refinement 'Bruker APEX3 (Bruker, 2014)'
_computing_data_collection 'Bruker APEX3 (Bruker, 2014)'
_computing_data_reduction 'Bruker Apex3 SAINT (Bruker, 2014)'
_computing_molecular_graphics 'XP in SHELXTL-plus, Bruker 2014'
_computing_publication_material 'SHELXL2014/7, Sheldrick, G. M. 2014'
_computing_structure_refinement 'SHELXL2014/7, Sheldrick G. M. 2014'
_computing_structure_solution 'SHELXL2014/7, Sheldrick G. M. 2014'
_diffrn_ambient_temperature 173(2)
_diffrn_measured_fraction_theta_full 0.983
_diffrn_measured_fraction_theta_max 0.924
_diffrn_measurement_device_type 'Bruker D8 Venture'
_diffrn_measurement_method 'phi and omega scans'
_diffrn_radiation_type MoK\a
_diffrn_radiation_wavelength 0.71073
_diffrn_reflns_av_R_equivalents 0.0194
_diffrn_reflns_av_unetI/netI 0.0157
_diffrn_reflns_Laue_measured_fraction_full 0.983
_diffrn_reflns_Laue_measured_fraction_max 0.924
_diffrn_reflns_limit_h_max 18
_diffrn_reflns_limit_h_min -18
_diffrn_reflns_limit_k_max 14
_diffrn_reflns_limit_k_min -15
_diffrn_reflns_limit_l_max 19
_diffrn_reflns_limit_l_min -20
_diffrn_reflns_number 45405
_diffrn_reflns_point_group_measured_fraction_full 0.984
_diffrn_reflns_point_group_measured_fraction_max 0.884
_diffrn_reflns_theta_full 25.000
_diffrn_reflns_theta_max 33.356
_diffrn_reflns_theta_min 2.672
_diffrn_source 'I\mS microsource 3.0'
_exptl_absorpt_coefficient_mu 1.162
_exptl_absorpt_correction_T_max 0.9539
_exptl_absorpt_correction_T_min 0.8514
_exptl_absorpt_correction_type multi-scan
_exptl_absorpt_process_details 'Sheldrick, G. M., sadabs (2014). Acta Cryst. C71, 3--8.'
_exptl_crystal_colour colourless
_exptl_crystal_density_diffrn 1.497
_exptl_crystal_description needle
_exptl_crystal_F_000 660
_exptl_crystal_size_max 0.256
_exptl_crystal_size_mid 0.173
_exptl_crystal_size_min 0.058
_exptl_transmission_factor_max 0.5659
_exptl_transmission_factor_min 0.5264
_refine_diff_density_max 0.734
_refine_diff_density_min -0.987
_refine_diff_density_rms 0.045
_refine_ls_abs_structure_details
; 
 Flack x determined using 4234 quotients [(I+)-(I-)]/[(I+)+(I-)] 
 (Parsons, Flack and Wagner, Acta Cryst. B69 (2013) 249-259). 
;
_refine_ls_abs_structure_Flack -0.017(2)
_refine_ls_extinction_method none
_refine_ls_goodness_of_fit_ref 1.039
_refine_ls_hydrogen_treatment mixed
_refine_ls_matrix_type full
_refine_ls_number_parameters 362
_refine_ls_number_reflns 9830
_refine_ls_number_restraints 1
_refine_ls_restrained_S_all 1.039
_refine_ls_R_factor_all 0.0206
_refine_ls_R_factor_gt 0.0198
_refine_ls_shift/su_max 0.002
_refine_ls_shift/su_mean 0.000
_refine_ls_structure_factor_coef Fsqd
_refine_ls_weighting_details 'w=1/[\s^2^(Fo^2^)+(0.0226P)^2^+0.3774P] where P=(Fo^2^+2Fc^2^)/3'
_refine_ls_weighting_scheme calc
_refine_ls_wR_factor_gt 0.0477
_refine_ls_wR_factor_ref 0.0481
_reflns_Friedel_coverage 0.823
_reflns_Friedel_fraction_full 0.985
_reflns_Friedel_fraction_max 0.839
_reflns_number_gt 9642
_reflns_number_total 9830
_reflns_threshold_expression 'I > 2\s(I)'
_cod_data_source_file d4ob00853g2.cif
_cod_data_source_block Y-20
_cod_depositor_comments 'Adding full bibliography for 7160009--7160014.cif.'
_cod_original_sg_symbol_H-M 'P 21'
_cod_database_code 7160012
_shelx_shelxl_version_number 2018/3
_shelx_space_group_comment
; 
The symmetry employed for this shelxl refinement is uniquely defined 
by the following loop, which should always be used as a source of 
symmetry information in preference to the above space-group names. 
They are only intended as comments. 
;
_shelx_estimated_absorpt_t_min 0.755
_shelx_estimated_absorpt_t_max 0.936
_publcif_funding_html
;
;

loop_
_space_group_symop_operation_xyz
'x, y, z'
'-x, y+1/2, -z'

loop_
_atom_site_label
_atom_site_type_symbol
_atom_site_fract_x
_atom_site_fract_y
_atom_site_fract_z
_atom_site_U_iso_or_equiv
_atom_site_adp_type
_atom_site_occupancy
_atom_site_site_symmetry_order
_atom_site_calc_flag
_atom_site_refinement_flags_posn
_atom_site_refinement_flags_adp
_atom_site_refinement_flags_occupancy
_atom_site_disorder_assembly
_atom_site_disorder_group
I1 I 0.21770(2) 0.20866(2) 0.90903(2) 0.03513(4) Uani 1 1 d . . . . .
O1 O 0.62115(15) 0.85903(16) 0.70757(14) 0.0272(3) Uani 1 1 d . . . . .
H1A H 0.639(3) 0.928(4) 0.727(3) 0.043(8) Uiso 1 1 d . . . . .
O2 O 0.65582(12) 0.53185(14) 0.82160(10) 0.0234(2) Uani 1 1 d . . . . .
O3 O 0.66596(12) 0.56719(14) 0.65514(11) 0.0232(2) Uani 1 1 d . . . . .
O1' O 0.25407(12) 0.62641(15) 0.25751(12) 0.0258(3) Uani 1 1 d . . . . .
O2' O 0.06550(12) 0.55587(16) 0.22276(11) 0.0271(3) Uani 1 1 d . . . . .
O1" O 0.38265(11) 0.35965(12) 0.65606(10) 0.0180(2) Uani 1 1 d . . . . .
N1 N 0.20355(13) 0.26307(15) 0.44211(12) 0.0190(2) Uani 1 1 d . . . . .
H1B H 0.266(3) 0.224(4) 0.445(2) 0.037(7) Uiso 1 1 d . . . . .
N4 N 0.15480(12) 0.69165(16) 0.36832(11) 0.0202(3) Uani 1 1 d . . . . .
C2 C 0.19911(14) 0.38624(16) 0.49224(13) 0.0163(3) Uani 1 1 d . . . . .
C3 C 0.30690(14) 0.45293(15) 0.57540(12) 0.0155(3) Uani 1 1 d . . . . .
H3A H 0.278166 0.522233 0.615923 0.019 Uiso 1 1 calc R U . . .
C5 C 0.04525(14) 0.68514(18) 0.39226(14) 0.0228(3) Uani 1 1 d . . . . .
H5A H -0.023388 0.670330 0.321914 0.027 Uiso 1 1 calc R U . . .
H5B H 0.033529 0.774201 0.422289 0.027 Uiso 1 1 calc R U . . .
C6 C 0.04460(15) 0.57251(18) 0.47484(14) 0.0203(3) Uani 1 1 d . . . . .
H6A H 0.097271 0.600616 0.550325 0.024 Uiso 1 1 calc R U . . .
H6B H -0.037314 0.563382 0.474054 0.024 Uiso 1 1 calc R U . . .
C7 C 0.08500(14) 0.43686(17) 0.44995(13) 0.0178(3) Uani 1 1 d . . . . .
C8 C 0.01479(15) 0.34167(17) 0.36792(14) 0.0191(3) Uani 1 1 d . . . . .
C9 C -0.10496(16) 0.3389(2) 0.29580(16) 0.0254(3) Uani 1 1 d . . . . .
H9A H -0.157666 0.410538 0.296004 0.030 Uiso 1 1 calc R U . . .
C1' C 0.16500(15) 0.62513(18) 0.28162(14) 0.0209(3) Uani 1 1 d . . . . .
C2' C 0.0752(2) 0.4648(3) 0.14049(18) 0.0365(5) Uani 1 1 d . . . . .
H2'A H 0.001523 0.411563 0.108728 0.055 Uiso 1 1 calc R U . . .
H2'B H 0.142793 0.403109 0.174651 0.055 Uiso 1 1 calc R U . . .
H2'C H 0.087768 0.517341 0.081874 0.055 Uiso 1 1 calc R U . . .
C1" C 0.33080(16) 0.31710(19) 0.73183(14) 0.0222(3) Uani 1 1 d . . . . .
H1"A H 0.261627 0.257250 0.693734 0.027 Uiso 1 1 calc R U . . .
H1"B H 0.301933 0.397457 0.760366 0.027 Uiso 1 1 calc R U . . .
C2" C 0.42161(14) 0.24126(15) 0.82672(13) 0.0181(3) Uani 1 1 d . . . . .
C3" C 0.39080(14) 0.18269(17) 0.90969(13) 0.0211(3) Uani 1 1 d . . . . .
C4" C 0.47075(17) 0.1048(2) 0.99417(15) 0.0253(3) Uani 1 1 d . . . . .
H4"A H 0.446823 0.064236 1.048761 0.030 Uiso 1 1 calc R U . . .
C5" C 0.58598(17) 0.0873(2) 0.99750(15) 0.0271(4) Uani 1 1 d . . . . .
H5"A H 0.641290 0.033339 1.054086 0.032 Uiso 1 1 calc R U . . .
C6" C 0.62055(16) 0.1487(2) 0.91809(15) 0.0252(3) Uani 1 1 d . . . . .
H6"A H 0.700177 0.138913 0.921795 0.030 Uiso 1 1 calc R U . . .
C7" C 0.53896(14) 0.22427(19) 0.83339(13) 0.0214(3) Uani 1 1 d . . . . .
H7"A H 0.563248 0.265076 0.779111 0.026 Uiso 1 1 calc R U . . .
C10 C -0.14515(16) 0.2298(2) 0.22424(16) 0.0307(4) Uani 1 1 d . . . . .
H10A H -0.226224 0.226977 0.174874 0.037 Uiso 1 1 calc R U . . .
C11 C -0.06819(18) 0.1236(2) 0.22343(17) 0.0305(4) Uani 1 1 d . . . . .
H11A H -0.098361 0.049553 0.173920 0.037 Uiso 1 1 calc R U . . .
C12 C 0.05118(17) 0.12412(19) 0.29331(16) 0.0242(3) Uani 1 1 d . . . . .
H12A H 0.103317 0.052092 0.292502 0.029 Uiso 1 1 calc R U . . .
C13 C 0.09140(14) 0.23468(16) 0.36471(13) 0.0190(3) Uani 1 1 d . . . . .
C14 C 0.38609(14) 0.52716(15) 0.52449(12) 0.0158(3) Uani 1 1 d . . . . .
H14A H 0.342159 0.534626 0.443562 0.019 Uiso 1 1 calc R U . . .
H14B H 0.458422 0.471775 0.536938 0.019 Uiso 1 1 calc R U . . .
C15 C 0.42455(14) 0.67090(15) 0.57231(12) 0.0157(3) Uani 1 1 d . . . . .
H15A H 0.475210 0.710013 0.534004 0.019 Uiso 1 1 calc R U . . .
C16 C 0.50224(14) 0.66350(15) 0.69690(13) 0.0157(3) Uani 1 1 d . . . . .
H16A H 0.454803 0.616368 0.734878 0.019 Uiso 1 1 calc R U . . .
C17 C 0.53954(15) 0.80334(17) 0.75171(14) 0.0200(3) Uani 1 1 d . . . . .
H17A H 0.580981 0.791054 0.833426 0.024 Uiso 1 1 calc R U . . .
C18 C 0.43032(17) 0.89233(18) 0.72894(15) 0.0236(3) Uani 1 1 d . . . . .
H18A H 0.455614 0.983477 0.761763 0.028 Uiso 1 1 calc R U . . .
H18B H 0.378646 0.851753 0.764511 0.028 Uiso 1 1 calc R U . . .
C19 C 0.35957(16) 0.90710(17) 0.60522(16) 0.0227(3) Uani 1 1 d . . . . .
H19A H 0.410066 0.951448 0.570121 0.027 Uiso 1 1 calc R U . . .
H19B H 0.289338 0.966031 0.593152 0.027 Uiso 1 1 calc R U . . .
C20 C 0.31769(15) 0.76816(16) 0.55085(13) 0.0179(3) Uani 1 1 d . . . . .
H20A H 0.263236 0.727189 0.584318 0.021 Uiso 1 1 calc R U . . .
C21 C 0.24565(17) 0.79283(18) 0.42713(15) 0.0235(3) Uani 1 1 d . . . . .
H21A H 0.205708 0.882339 0.419543 0.028 Uiso 1 1 calc R U . . .
H21B H 0.302668 0.799479 0.389093 0.028 Uiso 1 1 calc R U . . .
C22 C 0.61510(17) 0.58198(17) 0.71841(15) 0.0175(3) Uani 1 1 d . . . . .
C23 C 0.76890(18) 0.4614(2) 0.85741(16) 0.0290(4) Uani 1 1 d . . . . .
H23A H 0.783301 0.416452 0.928380 0.043 Uiso 1 1 calc R U . . .
H23B H 0.832935 0.526991 0.866120 0.043 Uiso 1 1 calc R U . . .
H23C H 0.767188 0.393133 0.802026 0.043 Uiso 1 1 calc R U . . .

loop_
_atom_site_aniso_label
_atom_site_aniso_U_11
_atom_site_aniso_U_22
_atom_site_aniso_U_33
_atom_site_aniso_U_23
_atom_site_aniso_U_13
_atom_site_aniso_U_12
I1 0.02058(5) 0.05802(9) 0.02693(5) 0.01585(6) 0.00906(4) 0.00124(6)
O1 0.0246(7) 0.0220(6) 0.0372(8) -0.0059(6) 0.0141(6) -0.0090(5)
O2 0.0228(6) 0.0276(6) 0.0179(5) 0.0019(5) 0.0056(4) 0.0056(5)
O3 0.0204(6) 0.0280(6) 0.0226(6) -0.0016(5) 0.0098(5) 0.0019(5)
O1' 0.0247(6) 0.0307(6) 0.0254(6) 0.0041(5) 0.0131(5) -0.0004(5)
O2' 0.0212(6) 0.0368(7) 0.0220(6) -0.0045(5) 0.0066(5) -0.0019(5)
O1" 0.0177(5) 0.0193(5) 0.0162(5) 0.0042(4) 0.0056(4) 0.0005(4)
N1 0.0157(6) 0.0182(5) 0.0215(6) -0.0026(5) 0.0052(5) -0.0006(5)
N4 0.0187(5) 0.0214(7) 0.0191(5) 0.0025(5) 0.0054(4) 0.0014(5)
C2 0.0164(6) 0.0167(6) 0.0161(6) 0.0003(5) 0.0063(5) -0.0016(5)
C3 0.0158(6) 0.0149(6) 0.0151(6) 0.0017(5) 0.0048(5) 0.0001(5)
C5 0.0192(6) 0.0259(9) 0.0229(7) 0.0020(6) 0.0073(5) 0.0065(6)
C6 0.0172(7) 0.0238(7) 0.0213(7) -0.0019(6) 0.0086(6) 0.0019(6)
C7 0.0154(6) 0.0209(7) 0.0174(6) -0.0011(5) 0.0067(5) -0.0006(5)
C8 0.0162(6) 0.0229(7) 0.0184(7) -0.0013(6) 0.0069(5) -0.0028(5)
C9 0.0160(7) 0.0318(9) 0.0262(8) -0.0033(7) 0.0056(6) -0.0014(6)
C1' 0.0200(7) 0.0234(7) 0.0175(7) 0.0049(6) 0.0048(6) 0.0021(6)
C2' 0.0354(10) 0.0468(12) 0.0264(9) -0.0120(9) 0.0105(8) -0.0049(9)
C1" 0.0210(7) 0.0263(8) 0.0194(7) 0.0070(6) 0.0077(6) 0.0012(6)
C2" 0.0192(6) 0.0171(7) 0.0157(6) 0.0004(5) 0.0040(5) -0.0024(5)
C3" 0.0195(6) 0.0259(9) 0.0162(6) 0.0017(5) 0.0047(5) -0.0021(6)
C4" 0.0271(8) 0.0306(9) 0.0167(7) 0.0057(6) 0.0065(6) 0.0003(7)
C5" 0.0249(8) 0.0334(9) 0.0190(7) 0.0049(7) 0.0036(6) 0.0031(7)
C6" 0.0204(7) 0.0312(8) 0.0219(7) 0.0021(6) 0.0054(6) 0.0012(6)
C7" 0.0211(6) 0.0230(8) 0.0200(6) 0.0023(6) 0.0075(5) -0.0013(6)
C10 0.0189(7) 0.0387(12) 0.0287(8) -0.0078(8) 0.0022(6) -0.0048(7)
C11 0.0263(9) 0.0329(9) 0.0284(9) -0.0122(7) 0.0059(7) -0.0078(7)
C12 0.0232(8) 0.0238(7) 0.0247(8) -0.0055(6) 0.0078(6) -0.0041(6)
C13 0.0169(6) 0.0214(8) 0.0184(6) -0.0010(5) 0.0063(5) -0.0031(5)
C14 0.0168(6) 0.0156(6) 0.0151(6) -0.0001(5) 0.0062(5) -0.0005(5)
C15 0.0170(6) 0.0142(6) 0.0161(6) 0.0001(5) 0.0065(5) -0.0014(5)
C16 0.0156(6) 0.0156(6) 0.0163(6) -0.0014(5) 0.0063(5) -0.0008(5)
C17 0.0202(7) 0.0180(7) 0.0208(7) -0.0049(6) 0.0066(6) -0.0032(6)
C18 0.0249(8) 0.0191(7) 0.0269(8) -0.0063(6) 0.0097(7) -0.0003(6)
C19 0.0234(8) 0.0139(6) 0.0297(8) -0.0015(6) 0.0089(7) 0.0013(6)
C20 0.0183(7) 0.0154(6) 0.0192(7) 0.0013(5) 0.0063(5) 0.0001(5)
C21 0.0261(8) 0.0180(7) 0.0220(7) 0.0050(6) 0.0040(6) -0.0009(6)
C22 0.0173(7) 0.0156(6) 0.0186(7) -0.0026(5) 0.0054(6) -0.0032(5)
C23 0.0245(8) 0.0331(9) 0.0235(8) -0.0017(7) 0.0022(6) 0.0093(7)

loop_
_atom_type_symbol
_atom_type_description
_atom_type_scat_dispersion_real
_atom_type_scat_dispersion_imag
_atom_type_scat_source
C C 0.0033 0.0016 'International Tables Vol C Tables 4.2.6.8 and 6.1.1.4'
H H 0.0000 0.0000 'International Tables Vol C Tables 4.2.6.8 and 6.1.1.4'
N N 0.0061 0.0033 'International Tables Vol C Tables 4.2.6.8 and 6.1.1.4'
O O 0.0106 0.0060 'International Tables Vol C Tables 4.2.6.8 and 6.1.1.4'
I I -0.4742 1.8119 'International Tables Vol C Tables 4.2.6.8 and 6.1.1.4'

loop_
_geom_angle_atom_site_label_1
_geom_angle_atom_site_label_2
_geom_angle_atom_site_label_3
_geom_angle
_geom_angle_site_symmetry_1
_geom_angle_site_symmetry_3
_geom_angle_publ_flag
C17 O1 H1A 112(3) . . ?
C22 O2 C23 116.60(15) . . ?
C1' O2' C2' 115.89(16) . . ?
C1" O1" C3 111.81(12) . . ?
C13 N1 C2 108.66(14) . . ?
C13 N1 H1B 124(2) . . ?
C2 N1 H1B 125(2) . . ?
C1' N4 C21 118.71(15) . . ?
C1' N4 C5 121.85(14) . . ?
C21 N4 C5 118.41(14) . . ?
C7 C2 N1 109.72(14) . . ?
C7 C2 C3 127.08(15) . . ?
N1 C2 C3 123.13(14) . . ?
O1" C3 C2 113.20(12) . . ?
O1" C3 C14 106.82(12) . . ?
C2 C3 C14 114.11(12) . . ?
O1" C3 H3A 107.5 . . ?
C2 C3 H3A 107.5 . . ?
C14 C3 H3A 107.5 . . ?
N4 C5 C6 114.73(13) . . ?
N4 C5 H5A 108.6 . . ?
C6 C5 H5A 108.6 . . ?
N4 C5 H5B 108.6 . . ?
C6 C5 H5B 108.6 . . ?
H5A C5 H5B 107.6 . . ?
C7 C6 C5 113.55(14) . . ?
C7 C6 H6A 108.9 . . ?
C5 C6 H6A 108.9 . . ?
C7 C6 H6B 108.9 . . ?
C5 C6 H6B 108.9 . . ?
H6A C6 H6B 107.7 . . ?
C2 C7 C8 106.75(14) . . ?
C2 C7 C6 126.59(15) . . ?
C8 C7 C6 126.32(15) . . ?
C9 C8 C13 119.35(16) . . ?
C9 C8 C7 133.43(16) . . ?
C13 C8 C7 107.21(14) . . ?
C10 C9 C8 118.79(17) . . ?
C10 C9 H9A 120.6 . . ?
C8 C9 H9A 120.6 . . ?
O1' C1' O2' 122.78(17) . . ?
O1' C1' N4 124.88(16) . . ?
O2' C1' N4 112.34(15) . . ?
O2' C2' H2'A 109.5 . . ?
O2' C2' H2'B 109.5 . . ?
H2'A C2' H2'B 109.5 . . ?
O2' C2' H2'C 109.5 . . ?
H2'A C2' H2'C 109.5 . . ?
H2'B C2' H2'C 109.5 . . ?
O1" C1" C2" 109.97(14) . . ?
O1" C1" H1"A 109.7 . . ?
C2" C1" H1"A 109.7 . . ?
O1" C1" H1"B 109.7 . . ?
C2" C1" H1"B 109.7 . . ?
H1"A C1" H1"B 108.2 . . ?
C3" C2" C7" 117.52(14) . . ?
C3" C2" C1" 121.12(15) . . ?
C7" C2" C1" 121.34(14) . . ?
C4" C3" C2" 122.23(16) . . ?
C4" C3" I1 117.71(12) . . ?
C2" C3" I1 120.06(12) . . ?
C5" C4" C3" 118.99(16) . . ?
C5" C4" H4"A 120.5 . . ?
C3" C4" H4"A 120.5 . . ?
C4" C5" C6" 120.03(17) . . ?
C4" C5" H5"A 120.0 . . ?
C6" C5" H5"A 120.0 . . ?
C7" C6" C5" 120.13(17) . . ?
C7" C6" H6"A 119.9 . . ?
C5" C6" H6"A 119.9 . . ?
C6" C7" C2" 121.03(15) . . ?
C6" C7" H7"A 119.5 . . ?
C2" C7" H7"A 119.5 . . ?
C9 C10 C11 121.02(16) . . ?
C9 C10 H10A 119.5 . . ?
C11 C10 H10A 119.5 . . ?
C12 C11 C10 121.50(17) . . ?
C12 C11 H11A 119.3 . . ?
C10 C11 H11A 119.3 . . ?
C11 C12 C13 117.24(17) . . ?
C11 C12 H12A 121.4 . . ?
C13 C12 H12A 121.4 . . ?
N1 C13 C12 130.26(16) . . ?
N1 C13 C8 107.65(14) . . ?
C12 C13 C8 122.09(15) . . ?
C3 C14 C15 113.70(12) . . ?
C3 C14 H14A 108.8 . . ?
C15 C14 H14A 108.8 . . ?
C3 C14 H14B 108.8 . . ?
C15 C14 H14B 108.8 . . ?
H14A C14 H14B 107.7 . . ?
C16 C15 C14 110.75(12) . . ?
C16 C15 C20 110.95(12) . . ?
C14 C15 C20 112.81(12) . . ?
C16 C15 H15A 107.3 . . ?
C14 C15 H15A 107.3 . . ?
C20 C15 H15A 107.3 . . ?
C22 C16 C17 107.43(13) . . ?
C22 C16 C15 111.76(13) . . ?
C17 C16 C15 113.84(13) . . ?
C22 C16 H16A 107.9 . . ?
C17 C16 H16A 107.9 . . ?
C15 C16 H16A 107.9 . . ?
O1 C17 C18 112.52(15) . . ?
O1 C17 C16 106.44(13) . . ?
C18 C17 C16 110.00(13) . . ?
O1 C17 H17A 109.3 . . ?
C18 C17 H17A 109.3 . . ?
C16 C17 H17A 109.3 . . ?
C17 C18 C19 111.38(14) . . ?
C17 C18 H18A 109.4 . . ?
C19 C18 H18A 109.4 . . ?
C17 C18 H18B 109.4 . . ?
C19 C18 H18B 109.4 . . ?
H18A C18 H18B 108.0 . . ?
C18 C19 C20 111.20(14) . . ?
C18 C19 H19A 109.4 . . ?
C20 C19 H19A 109.4 . . ?
C18 C19 H19B 109.4 . . ?
C20 C19 H19B 109.4 . . ?
H19A C19 H19B 108.0 . . ?
C19 C20 C21 107.66(13) . . ?
C19 C20 C15 110.96(13) . . ?
C21 C20 C15 113.20(14) . . ?
C19 C20 H20A 108.3 . . ?
C21 C20 H20A 108.3 . . ?
C15 C20 H20A 108.3 . . ?
N4 C21 C20 117.41(14) . . ?
N4 C21 H21A 107.9 . . ?
C20 C21 H21A 107.9 . . ?
N4 C21 H21B 107.9 . . ?
C20 C21 H21B 107.9 . . ?
H21A C21 H21B 107.2 . . ?
O3 C22 O2 123.44(17) . . ?
O3 C22 C16 126.19(16) . . ?
O2 C22 C16 110.30(15) . . ?
O2 C23 H23A 109.5 . . ?
O2 C23 H23B 109.5 . . ?
H23A C23 H23B 109.5 . . ?
O2 C23 H23C 109.5 . . ?
H23A C23 H23C 109.5 . . ?
H23B C23 H23C 109.5 . . ?

loop_
_geom_bond_atom_site_label_1
_geom_bond_atom_site_label_2
_geom_bond_distance
_geom_bond_site_symmetry_2
_geom_bond_publ_flag
I1 C3" 2.1039(17) . ?
O1 C17 1.424(2) . ?
O1 H1A 0.73(4) . ?
O2 C22 1.341(2) . ?
O2 C23 1.444(2) . ?
O3 C22 1.207(2) . ?
O1' C1' 1.229(2) . ?
O2' C1' 1.344(2) . ?
O2' C2' 1.434(3) . ?
O1" C1" 1.416(2) . ?
O1" C3 1.4361(18) . ?
N1 C13 1.381(2) . ?
N1 C2 1.386(2) . ?
N1 H1B 0.83(3) . ?
N4 C1' 1.350(2) . ?
N4 C21 1.467(2) . ?
N4 C5 1.471(2) . ?
C2 C7 1.372(2) . ?
C2 C3 1.498(2) . ?
C3 C14 1.537(2) . ?
C3 H3A 1.0000 . ?
C5 C6 1.545(2) . ?
C5 H5A 0.9900 . ?
C5 H5B 0.9900 . ?
C6 C7 1.496(2) . ?
C6 H6A 0.9900 . ?
C6 H6B 0.9900 . ?
C7 C8 1.435(2) . ?
C8 C9 1.400(2) . ?
C8 C13 1.411(2) . ?
C9 C10 1.383(3) . ?
C9 H9A 0.9500 . ?
C2' H2'A 0.9800 . ?
C2' H2'B 0.9800 . ?
C2' H2'C 0.9800 . ?
C1" C2" 1.507(2) . ?
C1" H1"A 0.9900 . ?
C1" H1"B 0.9900 . ?
C2" C3" 1.393(2) . ?
C2" C7" 1.398(2) . ?
C3" C4" 1.391(2) . ?
C4" C5" 1.387(3) . ?
C4" H4"A 0.9500 . ?
C5" C6" 1.390(3) . ?
C5" H5"A 0.9500 . ?
C6" C7" 1.388(2) . ?
C6" H6"A 0.9500 . ?
C7" H7"A 0.9500 . ?
C10 C11 1.400(3) . ?
C10 H10A 0.9500 . ?
C11 C12 1.388(3) . ?
C11 H11A 0.9500 . ?
C12 C13 1.394(2) . ?
C12 H12A 0.9500 . ?
C14 C15 1.543(2) . ?
C14 H14A 0.9900 . ?
C14 H14B 0.9900 . ?
C15 C16 1.543(2) . ?
C15 C20 1.545(2) . ?
C15 H15A 1.0000 . ?
C16 C22 1.514(2) . ?
C16 C17 1.536(2) . ?
C16 H16A 1.0000 . ?
C17 C18 1.517(2) . ?
C17 H17A 1.0000 . ?
C18 C19 1.523(3) . ?
C18 H18A 0.9900 . ?
C18 H18B 0.9900 . ?
C19 C20 1.534(2) . ?
C19 H19A 0.9900 . ?
C19 H19B 0.9900 . ?
C20 C21 1.538(2) . ?
C20 H20A 1.0000 . ?
C21 H21A 0.9900 . ?
C21 H21B 0.9900 . ?
C23 H23A 0.9800 . ?
C23 H23B 0.9800 . ?
C23 H23C 0.9800 . ?

loop_
_geom_hbond_atom_site_label_D
_geom_hbond_atom_site_label_H
_geom_hbond_atom_site_label_A
_geom_hbond_distance_DH
_geom_hbond_distance_HA
_geom_hbond_distance_DA
_geom_hbond_angle_DHA
_geom_hbond_site_symmetry_A
_geom_hbond_publ_flag
O1 H1A O1' 0.73(4) 2.30(4) 2.978(2) 155(3) 2_656 yes
N1 H1B O3 0.83(3) 2.36(3) 3.048(2) 141(2) 2_646 yes
C5 H5A I1 0.99 3.07 4.0279(16) 163.3 2_556 yes
